data_4121496
loop_
_publ_author_name
'Mszar, Nicholas W.'
'Haeffner, Fredrik'
'Hoveyda, Amir H.'

_publ_section_title
;
 NHC-Cu-Catalyzed Addition of Propargylboron Reagents to
 Phosphinoylimines. Enantioselective Synthesis of
 Trimethylsilyl-Substituted Homoallenylamides and Application to the
 Synthesis of S-(-)-Cyclooroidin.
;
_journal_issue 9
_journal_name_full 'Journal of the American Chemical Society'
_journal_page_first 3362
_journal_page_last 3365
_journal_paper_doi 10.1021/ja500373s
_journal_volume 136
_journal_year 2014
_chemical_absolute_configuration ad
_chemical_formula_moiety 'C25 H27 Br N O P Si'
_chemical_formula_sum 'C25 H27 Br N O P Si'
_chemical_formula_weight 496.44
_chemical_name_systematic
;
 ?
;
_space_group_crystal_system monoclinic
_space_group_IT_number 4
_space_group_name_Hall 'P 2yb'
_space_group_name_H-M_alt 'P 1 21 1'
_symmetry_space_group_name_Hall 'P 2yb'
_symmetry_space_group_name_H-M 'P 1 21 1'
_atom_sites_solution_hydrogens mixed
_atom_sites_solution_primary direct
_atom_sites_solution_secondary difmap
_audit_creation_method SHELXL-2013
_cell_angle_alpha 90
_cell_angle_beta 96.599(3)
_cell_angle_gamma 90
_cell_formula_units_Z 8
_cell_length_a 19.8739(8)
_cell_length_b 10.2459(5)
_cell_length_c 24.6435(9)
_cell_measurement_reflns_used 9966
_cell_measurement_temperature 100(2)
_cell_measurement_theta_max 68.47
_cell_measurement_theta_min 3.03
_cell_volume 4984.8(4)
_computing_cell_refinement 'SAINT (Bruker, 2013)'
_computing_data_collection 'APEX2 (Bruker, 2013)'
_computing_data_reduction 'SAINT (Bruker, 2013)'
_computing_molecular_graphics 'Bruker SHELXTL'
_computing_publication_material 'Bruker SHELXTL'
_computing_structure_refinement 'SHELXL-2013 (Sheldrick, 2013)'
_computing_structure_solution 'SHELXL-2013 (Sheldrick, 2013)'
_diffrn_ambient_temperature 100(2)
_diffrn_measured_fraction_theta_full 0.968
_diffrn_measured_fraction_theta_max 0.961
_diffrn_measurement_device_type 'Bruker Kappa DUO CCD diffractometer'
_diffrn_measurement_method '\f and \w scans'
_diffrn_radiation_monochromator mirrors
_diffrn_radiation_type CuK\a
_diffrn_radiation_wavelength 1.54178
_diffrn_reflns_av_R_equivalents 0.0895
_diffrn_reflns_av_unetI/netI 0.0913
_diffrn_reflns_Laue_measured_fraction_full 0.968
_diffrn_reflns_Laue_measured_fraction_max 0.961
_diffrn_reflns_limit_h_max 18
_diffrn_reflns_limit_h_min -23
_diffrn_reflns_limit_k_max 9
_diffrn_reflns_limit_k_min -11
_diffrn_reflns_limit_l_max 28
_diffrn_reflns_limit_l_min -29
_diffrn_reflns_number 49707
_diffrn_reflns_point_group_measured_fraction_full 0.795
_diffrn_reflns_point_group_measured_fraction_max 0.788
_diffrn_reflns_theta_full 67.679
_diffrn_reflns_theta_max 68.225
_diffrn_reflns_theta_min 1.805
_diffrn_source 'microfocus sealed tube'
_diffrn_source_type 'Incoatec I\uS'
_exptl_absorpt_coefficient_mu 3.433
_exptl_absorpt_correction_T_max 0.7532
_exptl_absorpt_correction_T_min 0.6241
_exptl_absorpt_correction_type multi-scan
_exptl_absorpt_process_details
;
Sheldrick, G.M. (2013). SADABS. Bruker AXS Inc. Madison, WI USA.
;
_exptl_crystal_colour colorless
_exptl_crystal_density_diffrn 1.323
_exptl_crystal_density_meas ?
_exptl_crystal_density_method none
_exptl_crystal_description block
_exptl_crystal_F_000 2048
_exptl_crystal_size_max 0.140
_exptl_crystal_size_mid 0.100
_exptl_crystal_size_min 0.060
_refine_diff_density_max 1.293
_refine_diff_density_min -0.863
_refine_diff_density_rms 0.105
_refine_ls_abs_structure_details
;
 Flack x determined using 2783 quotients [(I+)-(I-)]/[(I+)+(I-)]
 (Parsons and Flack (2004), Acta Cryst. A60, s61).
;
_refine_ls_abs_structure_Flack 0.011(13)
_refine_ls_extinction_coef na
_refine_ls_extinction_method none
_refine_ls_goodness_of_fit_ref 1.013
_refine_ls_hydrogen_treatment mixed
_refine_ls_matrix_type full
_refine_ls_number_parameters 1104
_refine_ls_number_reflns 14390
_refine_ls_number_restraints 314
_refine_ls_restrained_S_all 1.005
_refine_ls_R_factor_all 0.0999
_refine_ls_R_factor_gt 0.0626
_refine_ls_shift/su_max 0.000
_refine_ls_shift/su_mean 0.000
_refine_ls_structure_factor_coef Fsqd
_refine_ls_weighting_details
;
 w=1/[\s^2^(Fo^2^)+(0.0938P)^2^+3.3913P]
 where P=(Fo^2^+2Fc^2^)/3
;
_refine_ls_weighting_scheme calc
_refine_ls_wR_factor_gt 0.1530
_refine_ls_wR_factor_ref 0.1717
_reflns_Friedel_coverage 0.547
_reflns_Friedel_fraction_full 0.600
_reflns_Friedel_fraction_max 0.593
_reflns_number_gt 10320
_reflns_number_total 14390
_reflns_threshold_expression 'I > 2\s(I)'
_cod_data_source_file ja500373s_si_002.cif
_cod_data_source_block C25H27BrNOPSi
_cod_depositor_comments
;
The following automatic conversions were performed:

'_exptl_crystal_density_meas' value 'not measured' was changed to '?'
- the value is perceived as not measured.

Automatic conversion script
Id: cif_fix_values 3008 2015-01-20 13:52:24Z robertas 
;
_cod_database_code 4121496
_shelx_space_group_comment
;
The symmetry employed for this shelxl refinement is uniquely defined
by the following loop, which should always be used as a source of
symmetry information in preference to the above space-group names.
They are only intended as comments.
;
_shelx_estimated_absorpt_t_min 0.645
_shelx_estimated_absorpt_t_max 0.821
_shelxl_version_number 2013-2

loop_
_space_group_symop_operation_xyz
'x, y, z'
'-x, y+1/2, -z'

loop_
_atom_site_label
_atom_site_type_symbol
_atom_site_fract_x
_atom_site_fract_y
_atom_site_fract_z
_atom_site_U_iso_or_equiv
_atom_site_adp_type
_atom_site_occupancy
_atom_site_site_symmetry_order
_atom_site_calc_flag
_atom_site_refinement_flags_posn
_atom_site_refinement_flags_adp
_atom_site_refinement_flags_occupancy
Br1 Br 0.16086(6) 0.75534(16) 0.72015(4) 0.0560(5) Uani 1 1 d . U .
P1 P 0.02241(12) 0.6992(3) 0.49867(9) 0.0248(6) Uani 1 1 d . U .
Si1 Si -0.17644(13) 0.6958(3) 0.64278(10) 0.0298(6) Uani 1 1 d . U .
O1 O 0.0181(3) 0.8430(7) 0.5037(2) 0.0316(16) Uani 1 1 d . U .
N1 N -0.0386(3) 0.6236(8) 0.5265(3) 0.0252(17) Uani 1 1 d . U .
H1N H -0.0602 0.5582 0.5091 0.030 Uiso 1 1 calc R U .
C1 C 0.0934(5) 0.6426(12) 0.6885(3) 0.036(2) Uani 1 1 d . U .
C2 C 0.0913(5) 0.5125(13) 0.7030(4) 0.043(3) Uani 1 1 d . U .
H2 H 0.1251 0.4776 0.7295 0.052 Uiso 1 1 calc R U .
C3 C 0.0409(6) 0.4345(12) 0.6793(4) 0.041(3) Uani 1 1 d . U .
H3 H 0.0405 0.3451 0.6895 0.050 Uiso 1 1 calc R U .
C4 C -0.0097(5) 0.4804(11) 0.6411(4) 0.035(2) Uani 1 1 d . U .
H4 H -0.0449 0.4242 0.6259 0.041 Uiso 1 1 calc R U .
C5 C -0.0082(4) 0.6110(10) 0.6250(3) 0.028(2) Uani 1 1 d . U .
C6 C 0.0427(5) 0.6923(12) 0.6503(4) 0.036(2) Uani 1 1 d . U .
H6 H 0.0427 0.7825 0.6413 0.043 Uiso 1 1 calc R U .
C7 C -0.0571(4) 0.6646(9) 0.5800(3) 0.025(2) Uani 1 1 d . U .
H7 H -0.0529 0.7618 0.5816 0.030 Uiso 1 1 calc R U .
C8 C -0.1314(5) 0.6316(10) 0.5852(4) 0.028(2) Uani 1 1 d . U .
C9 C -0.1685(5) 0.5673(11) 0.5476(4) 0.031(2) Uani 1 1 d . U .
C10 C -0.2114(6) 0.5041(15) 0.5114(5) 0.050(4) Uani 1 1 d . U .
H10A H -0.231(6) 0.553(13) 0.482(5) 0.060 Uiso 1 1 d . U .
H10B H -0.186(6) 0.469(13) 0.491(5) 0.060 Uiso 1 1 d . U .
C11 C 0.0117(5) 0.6384(10) 0.4297(3) 0.029(2) Uani 1 1 d . U .
C12 C -0.0531(5) 0.6050(11) 0.4043(4) 0.034(2) Uani 1 1 d . U .
H12 H -0.0913 0.6111 0.4241 0.041 Uiso 1 1 calc R U .
C13 C -0.0612(5) 0.5636(11) 0.3509(4) 0.037(3) Uani 1 1 d . U .
H13 H -0.1050 0.5407 0.3340 0.044 Uiso 1 1 calc R U .
C14 C -0.0058(5) 0.5550(13) 0.3213(4) 0.045(3) Uani 1 1 d . U .
H14 H -0.0116 0.5269 0.2843 0.055 Uiso 1 1 calc R U .
C15 C 0.0577(6) 0.5877(14) 0.3462(4) 0.052(3) Uani 1 1 d . U .
H15 H 0.0960 0.5817 0.3266 0.062 Uiso 1 1 calc R U .
C16 C 0.0654(5) 0.6297(12) 0.4007(4) 0.046(3) Uani 1 1 d . U .
H16 H 0.1092 0.6526 0.4176 0.055 Uiso 1 1 calc R U .
C17 C 0.1042(4) 0.6428(10) 0.5288(3) 0.0272(19) Uani 1 1 d . U .
C18 C 0.1201(5) 0.5106(11) 0.5315(4) 0.037(2) Uani 1 1 d . U .
H18 H 0.0885 0.4479 0.5157 0.044 Uiso 1 1 calc R U .
C19 C 0.1826(6) 0.4708(13) 0.5575(5) 0.051(3) Uani 1 1 d . U .
H19 H 0.1934 0.3805 0.5597 0.061 Uiso 1 1 calc R U .
C20 C 0.2293(6) 0.5623(14) 0.5803(4) 0.050(3) Uani 1 1 d . U .
H20 H 0.2723 0.5348 0.5972 0.061 Uiso 1 1 calc R U .
C21 C 0.2129(5) 0.6938(13) 0.5783(4) 0.046(3) Uani 1 1 d . U .
H21 H 0.2443 0.7566 0.5943 0.056 Uiso 1 1 calc R U .
C22 C 0.1507(4) 0.7331(11) 0.5529(3) 0.032(2) Uani 1 1 d . U .
H22 H 0.1395 0.8232 0.5518 0.038 Uiso 1 1 calc R U .
C23 C -0.1184(5) 0.7465(14) 0.7024(4) 0.060(4) Uani 1 1 d . U .
H23A H -0.0809 0.7965 0.6903 0.090 Uiso 1 1 calc R U .
H23B H -0.1005 0.6690 0.7225 0.090 Uiso 1 1 calc R U .
H23C H -0.1429 0.8009 0.7264 0.090 Uiso 1 1 calc R U .
C24 C -0.2252(6) 0.8383(13) 0.6136(4) 0.056(3) Uani 1 1 d . U .
H24A H -0.2445 0.8852 0.6428 0.083 Uiso 1 1 calc R U .
H24B H -0.2618 0.8084 0.5864 0.083 Uiso 1 1 calc R U .
H24C H -0.1951 0.8967 0.5962 0.083 Uiso 1 1 calc R U .
C25 C -0.2362(6) 0.5708(13) 0.6641(4) 0.055(3) Uani 1 1 d . U .
H25A H -0.2105 0.4971 0.6813 0.083 Uiso 1 1 calc R U .
H25B H -0.2656 0.5400 0.6320 0.083 Uiso 1 1 calc R U .
H25C H -0.2640 0.6095 0.6903 0.083 Uiso 1 1 calc R U .
Br2 Br 0.87303(7) 0.32191(15) 0.75820(5) 0.0439(6) Uani 0.860(5) 1 d D U P
Br2X Br 0.8377(6) 0.2806(19) 0.7845(6) 0.092(5) Uiso 0.140(5) 1 d D . P
P2 P 0.97296(11) 0.2246(3) 1.00008(9) 0.0228(5) Uani 1 1 d . U .
Si2 Si 1.17499(13) 0.1944(4) 0.85804(10) 0.0369(7) Uani 1 1 d . U .
O2 O 0.9721(3) 0.3676(7) 0.9901(2) 0.0284(15) Uani 1 1 d . U .
N2 N 1.0381(3) 0.1531(8) 0.9766(3) 0.0212(16) Uani 1 1 d . U .
H2N H 1.0599 0.0902 0.9955 0.025 Uiso 1 1 calc R U .
C26 C 0.9230(5) 0.1967(11) 0.8035(3) 0.031(2) Uani 1 1 d D U .
C27 C 0.9729(4) 0.2397(11) 0.8443(3) 0.033(2) Uani 1 1 d . U .
H27 H 0.9821 0.3301 0.8494 0.040 Uiso 1 1 calc R U .
C28 C 1.0083(4) 0.1480(10) 0.8769(3) 0.0231(19) Uani 1 1 d . U .
C29 C 0.9957(5) 0.0156(11) 0.8681(4) 0.037(2) Uani 1 1 d . U .
H29 H 1.0207 -0.0474 0.8904 0.045 Uiso 1 1 calc R U .
C30 C 0.9473(5) -0.0243(11) 0.8272(4) 0.035(2) Uani 1 1 d . U .
H30 H 0.9398 -0.1150 0.8210 0.042 Uiso 1 1 calc R U .
C31 C 0.9092(5) 0.0655(11) 0.7950(4) 0.032(2) Uani 1 1 d . U .
H31 H 0.8745 0.0378 0.7677 0.038 Uiso 1 1 calc R U .
C32 C 1.0597(4) 0.1937(10) 0.9244(3) 0.027(2) Uani 1 1 d . U .
H32 H 1.0609 0.2913 0.9237 0.032 Uiso 1 1 calc R U .
C33 C 1.1311(4) 0.1442(10) 0.9185(4) 0.025(2) Uani 1 1 d . U .
C34 C 1.1647(4) 0.0724(11) 0.9561(4) 0.031(2) Uani 1 1 d . U .
C35 C 1.2005(5) 0.0013(12) 0.9931(5) 0.045(3) Uani 1 1 d . U .
H35A H 1.2481 -0.0065 0.9927 0.054 Uiso 1 1 calc R U .
H35B H 1.1789 -0.0424 1.0204 0.054 Uiso 1 1 calc R U .
C36 C 0.9816(4) 0.1770(10) 1.0709(3) 0.026(2) Uani 1 1 d . U .
C37 C 1.0442(5) 0.1361(11) 1.0971(3) 0.032(2) Uani 1 1 d . U .
H37 H 1.0822 0.1286 1.0772 0.038 Uiso 1 1 calc R U .
C38 C 1.0505(6) 0.1065(11) 1.1526(4) 0.037(3) Uani 1 1 d . U .
H38 H 1.0927 0.0772 1.1705 0.044 Uiso 1 1 calc R U .
C39 C 0.9952(5) 0.1197(11) 1.1815(4) 0.039(3) Uani 1 1 d . U .
H39 H 0.9994 0.0999 1.2194 0.047 Uiso 1 1 calc R U .
C40 C 0.9346(6) 0.1611(12) 1.1557(4) 0.047(3) Uani 1 1 d . U .
H40 H 0.8968 0.1704 1.1757 0.056 Uiso 1 1 calc R U .
C41 C 0.9277(5) 0.1898(12) 1.1003(4) 0.041(3) Uani 1 1 d . U .
H41 H 0.8853 0.2186 1.0827 0.049 Uiso 1 1 calc R U .
C42 C 0.8956(4) 0.1514(10) 0.9692(3) 0.0250(19) Uani 1 1 d . U .
C43 C 0.8824(5) 0.0194(10) 0.9764(4) 0.033(2) Uani 1 1 d . U .
H43 H 0.9133 -0.0316 0.9999 0.040 Uiso 1 1 calc R U .
C44 C 0.8252(5) -0.0379(11) 0.9500(4) 0.041(3) Uani 1 1 d . U .
H44 H 0.8169 -0.1282 0.9550 0.049 Uiso 1 1 calc R U .
C45 C 0.7792(5) 0.0367(13) 0.9160(4) 0.046(3) Uani 1 1 d . U .
H45 H 0.7394 -0.0027 0.8983 0.055 Uiso 1 1 calc R U .
C46 C 0.7915(5) 0.1689(13) 0.9080(4) 0.044(3) Uani 1 1 d . U .
H46 H 0.7602 0.2196 0.8848 0.053 Uiso 1 1 calc R U .
C47 C 0.8492(4) 0.2255(11) 0.9339(3) 0.031(2) Uani 1 1 d . U .
H47 H 0.8580 0.3152 0.9280 0.038 Uiso 1 1 calc R U .
C48 C 1.1393(6) 0.1100(18) 0.7947(4) 0.080(5) Uani 1 1 d . U .
H48A H 1.0952 0.1480 0.7816 0.120 Uiso 1 1 calc R U .
H48B H 1.1338 0.0170 0.8023 0.120 Uiso 1 1 calc R U .
H48C H 1.1701 0.1203 0.7667 0.120 Uiso 1 1 calc R U .
C49 C 1.1636(6) 0.3704(14) 0.8483(6) 0.070(4) Uani 1 1 d . U .
H49A H 1.1976 0.4036 0.8260 0.105 Uiso 1 1 calc R U .
H49B H 1.1689 0.4140 0.8839 0.105 Uiso 1 1 calc R U .
H49C H 1.1181 0.3877 0.8298 0.105 Uiso 1 1 calc R U .
C50 C 1.2665(5) 0.1561(14) 0.8722(4) 0.051(3) Uani 1 1 d . U .
H50A H 1.2890 0.1761 0.8398 0.077 Uiso 1 1 calc R U .
H50B H 1.2722 0.0633 0.8811 0.077 Uiso 1 1 calc R U .
H50C H 1.2866 0.2087 0.9031 0.077 Uiso 1 1 calc R U .
Br3 Br 0.32905(6) 0.28290(12) 0.03090(4) 0.0470(3) Uani 1 1 d . U .
P3 P 0.45766(12) 0.2149(3) 0.25308(9) 0.0259(6) Uani 1 1 d . U .
Si3 Si 0.66058(13) 0.1941(3) 0.11079(10) 0.0358(7) Uani 1 1 d . U .
O3 O 0.4560(3) 0.3578(7) 0.2435(3) 0.0329(16) Uani 1 1 d . U .
N3 N 0.5220(4) 0.1446(8) 0.2290(3) 0.0268(17) Uani 1 1 d . U .
H3N H 0.5441 0.0817 0.2477 0.032 Uiso 1 1 calc R U .
C51 C 0.3957(5) 0.1709(11) 0.0642(3) 0.031(2) Uani 1 1 d . U .
C52 C 0.3951(5) 0.0420(11) 0.0501(4) 0.033(2) Uani 1 1 d . U .
H52 H 0.3608 0.0091 0.0236 0.040 Uiso 1 1 calc R U .
C53 C 0.4451(5) -0.0408(11) 0.0746(4) 0.035(2) Uani 1 1 d . U .
H53 H 0.4453 -0.1301 0.0644 0.042 Uiso 1 1 calc R U .
C54 C 0.4942(5) 0.0059(11) 0.1138(4) 0.034(2) Uani 1 1 d . U .
H54 H 0.5283 -0.0515 0.1301 0.041 Uiso 1 1 calc R U .
C55 C 0.4944(4) 0.1367(10) 0.1296(3) 0.0230(19) Uani 1 1 d . U .
C56 C 0.4458(4) 0.2206(11) 0.1038(3) 0.032(2) Uani 1 1 d . U .
H56 H 0.4464 0.3107 0.1130 0.038 Uiso 1 1 calc R U .
C57 C 0.5431(4) 0.1856(10) 0.1764(3) 0.0250(19) Uani 1 1 d . U .
H57 H 0.5407 0.2831 0.1755 0.030 Uiso 1 1 calc R U .
C58 C 0.6157(5) 0.1491(10) 0.1717(4) 0.027(2) Uani 1 1 d . U .
C59 C 0.6527(5) 0.0818(12) 0.2092(4) 0.040(3) Uani 1 1 d . U .
C60 C 0.6945(5) 0.0135(15) 0.2440(5) 0.068(5) Uani 1 1 d . U .
H60A H 0.7379 -0.0106 0.2347 0.082 Uiso 1 1 calc R U .
H60B H 0.6811 -0.0114 0.2784 0.082 Uiso 1 1 calc R U .
C61 C 0.4677(5) 0.1708(10) 0.3250(3) 0.028(2) Uani 1 1 d . U .
C62 C 0.5280(5) 0.1149(11) 0.3504(4) 0.037(2) Uani 1 1 d . U .
H62 H 0.5634 0.0921 0.3293 0.044 Uiso 1 1 calc R U .
C63 C 0.5353(6) 0.0935(11) 0.4060(4) 0.038(2) Uani 1 1 d . U .
H63 H 0.5763 0.0573 0.4234 0.045 Uiso 1 1 calc R U .
C64 C 0.4835(6) 0.1242(11) 0.4364(4) 0.043(3) Uani 1 1 d . U .
H64 H 0.4886 0.1076 0.4746 0.051 Uiso 1 1 calc R U .
C65 C 0.4235(6) 0.1797(12) 0.4114(4) 0.045(3) Uani 1 1 d . U .
H65 H 0.3883 0.2028 0.4326 0.054 Uiso 1 1 calc R U .
C66 C 0.4159(5) 0.2007(11) 0.3556(4) 0.039(2) Uani 1 1 d . U .
H66 H 0.3747 0.2360 0.3382 0.047 Uiso 1 1 calc R U .
C67 C 0.3796(5) 0.1410(10) 0.2244(3) 0.028(2) Uani 1 1 d . U .
C68 C 0.3688(5) 0.0060(10) 0.2271(4) 0.033(2) Uani 1 1 d . U .
H68 H 0.4028 -0.0482 0.2456 0.040 Uiso 1 1 calc R U .
C69 C 0.3093(5) -0.0486(12) 0.2031(4) 0.042(3) Uani 1 1 d . U .
H69 H 0.3025 -0.1401 0.2052 0.051 Uiso 1 1 calc R U .
C70 C 0.2598(5) 0.0289(13) 0.1762(4) 0.044(3) Uani 1 1 d . U .
H70 H 0.2188 -0.0094 0.1599 0.053 Uiso 1 1 calc R U .
C71 C 0.2692(5) 0.1629(13) 0.1727(4) 0.046(3) Uani 1 1 d . U .
H71 H 0.2350 0.2161 0.1538 0.055 Uiso 1 1 calc R U .
C72 C 0.3289(5) 0.2184(11) 0.1969(4) 0.034(2) Uani 1 1 d . U .
H72 H 0.3353 0.3100 0.1948 0.041 Uiso 1 1 calc R U .
C73 C 0.6122(5) 0.3209(15) 0.0705(5) 0.061(4) Uani 1 1 d . U .
H73A H 0.6135 0.4021 0.0916 0.092 Uiso 1 1 calc R U .
H73B H 0.5651 0.2924 0.0619 0.092 Uiso 1 1 calc R U .
H73C H 0.6323 0.3357 0.0365 0.092 Uiso 1 1 calc R U .
C74 C 0.6688(7) 0.0499(17) 0.0676(5) 0.083(5) Uani 1 1 d . U .
H74A H 0.6914 0.0747 0.0358 0.125 Uiso 1 1 calc R U .
H74B H 0.6237 0.0150 0.0552 0.125 Uiso 1 1 calc R U .
H74C H 0.6957 -0.0169 0.0886 0.125 Uiso 1 1 calc R U .
C75 C 0.7445(5) 0.2538(15) 0.1363(4) 0.064(4) Uani 1 1 d . U .
H75A H 0.7688 0.2790 0.1054 0.096 Uiso 1 1 calc R U .
H75B H 0.7698 0.1848 0.1573 0.096 Uiso 1 1 calc R U .
H75C H 0.7403 0.3297 0.1598 0.096 Uiso 1 1 calc R U .
Br4 Br 0.66186(6) 0.79221(14) 0.45718(4) 0.0519(4) Uani 1 1 d . U .
P4 P 0.51808(12) 0.7125(2) 0.23848(9) 0.0243(5) Uani 1 1 d . U .
Si4 Si 0.33616(13) 0.6947(3) 0.39729(11) 0.0354(7) Uani 1 1 d . U .
O4 O 0.5214(3) 0.8556(6) 0.2478(2) 0.0254(15) Uani 1 1 d . U .
N4 N 0.4557(3) 0.6434(8) 0.2662(3) 0.0237(17) Uani 1 1 d . U .
H4N H 0.4319 0.5807 0.2489 0.028 Uiso 1 1 calc R U .
C76 C 0.5943(5) 0.6767(11) 0.4267(4) 0.035(2) Uani 1 1 d . U .
C77 C 0.5997(5) 0.5458(11) 0.4392(4) 0.037(2) Uani 1 1 d . U .
H77 H 0.6362 0.5136 0.4638 0.045 Uiso 1 1 calc R U .
C78 C 0.5501(6) 0.4623(11) 0.4145(5) 0.042(3) Uani 1 1 d . U .
H78 H 0.5520 0.3722 0.4237 0.050 Uiso 1 1 calc R U .
C79 C 0.4994(5) 0.5064(11) 0.3779(4) 0.040(2) Uani 1 1 d . U .
H79 H 0.4671 0.4466 0.3609 0.048 Uiso 1 1 calc R U .
C80 C 0.4942(4) 0.6393(10) 0.3648(3) 0.025(2) Uani 1 1 d . U .
C81 C 0.5414(4) 0.7262(10) 0.3898(3) 0.028(2) Uani 1 1 d . U .
H81 H 0.5381 0.8170 0.3821 0.034 Uiso 1 1 calc R U .
C82 C 0.4401(4) 0.6871(10) 0.3201(3) 0.027(2) Uani 1 1 d . U .
H82 H 0.4426 0.7845 0.3201 0.032 Uiso 1 1 calc R U .
C83 C 0.3682(4) 0.6513(9) 0.3305(4) 0.0248(19) Uani 1 1 d . U .
C84 C 0.3265(5) 0.5952(11) 0.2930(4) 0.031(2) Uani 1 1 d . U .
C85 C 0.2819(5) 0.5425(14) 0.2560(4) 0.050(3) Uani 1 1 d . U .
H85A H 0.2362 0.5717 0.2522 0.060 Uiso 1 1 calc R U .
H85B H 0.2953 0.4752 0.2330 0.060 Uiso 1 1 calc R U .
C86 C 0.5018(5) 0.6648(9) 0.1676(4) 0.028(2) Uani 1 1 d . U .
C87 C 0.4395(5) 0.6185(11) 0.1440(4) 0.037(3) Uani 1 1 d . U .
H87 H 0.4033 0.6075 0.1656 0.044 Uiso 1 1 calc R U .
C88 C 0.4306(6) 0.5887(12) 0.0894(4) 0.044(3) Uani 1 1 d . U .
H88 H 0.3878 0.5564 0.0739 0.052 Uiso 1 1 calc R U .
C89 C 0.4819(6) 0.6041(11) 0.0558(4) 0.040(3) Uani 1 1 d . U .
H89 H 0.4750 0.5841 0.0180 0.047 Uiso 1 1 calc R U .
C90 C 0.5428(5) 0.6495(12) 0.0802(4) 0.043(3) Uani 1 1 d . U .
H90 H 0.5790 0.6606 0.0585 0.052 Uiso 1 1 calc R U .
C91 C 0.5537(5) 0.6797(11) 0.1352(4) 0.038(3) Uani 1 1 d . U .
H91 H 0.5967 0.7106 0.1507 0.046 Uiso 1 1 calc R U .
C92 C 0.5974(4) 0.6378(10) 0.2643(3) 0.0265(19) Uani 1 1 d . U .
C93 C 0.6082(5) 0.5051(11) 0.2579(4) 0.039(2) Uani 1 1 d . U .
H93 H 0.5739 0.4529 0.2387 0.046 Uiso 1 1 calc R U .
C94 C 0.6684(6) 0.4483(12) 0.2792(5) 0.050(3) Uani 1 1 d . U .
H94 H 0.6753 0.3576 0.2741 0.060 Uiso 1 1 calc R U .
C95 C 0.7193(5) 0.5229(13) 0.3082(4) 0.045(3) Uani 1 1 d . U .
H95 H 0.7610 0.4840 0.3223 0.053 Uiso 1 1 calc R U .
C96 C 0.7078(5) 0.6549(13) 0.3160(4) 0.046(3) Uani 1 1 d . U .
H96 H 0.7418 0.7062 0.3360 0.056 Uiso 1 1 calc R U .
C97 C 0.6477(5) 0.7125(12) 0.2950(4) 0.038(2) Uani 1 1 d . U .
H97 H 0.6402 0.8025 0.3012 0.045 Uiso 1 1 calc R U .
C98 C 0.3750(6) 0.8492(15) 0.4217(6) 0.079(5) Uani 1 1 d . U .
H98A H 0.3693 0.9140 0.3923 0.119 Uiso 1 1 calc R U .
H98B H 0.4234 0.8356 0.4330 0.119 Uiso 1 1 calc R U .
H98C H 0.3532 0.8807 0.4529 0.119 Uiso 1 1 calc R U .
C99 C 0.3613(6) 0.5693(15) 0.4498(4) 0.063(4) Uani 1 1 d . U .
H99A H 0.4108 0.5657 0.4568 0.095 Uiso 1 1 calc R U .
H99B H 0.3439 0.4841 0.4368 0.095 Uiso 1 1 calc R U .
H99C H 0.3425 0.5919 0.4837 0.095 Uiso 1 1 calc R U .
C100 C 0.2439(5) 0.7068(12) 0.3871(5) 0.050(3) Uani 1 1 d . U .
H10C H 0.2270 0.7272 0.4220 0.074 Uiso 1 1 calc R U .
H10D H 0.2247 0.6236 0.3732 0.074 Uiso 1 1 calc R U .
H10E H 0.2305 0.7762 0.3607 0.074 Uiso 1 1 calc R U .

loop_
_atom_site_aniso_label
_atom_site_aniso_U_11
_atom_site_aniso_U_22
_atom_site_aniso_U_33
_atom_site_aniso_U_23
_atom_site_aniso_U_13
_atom_site_aniso_U_12
Br1 0.0406(7) 0.0888(14) 0.0361(5) 0.0037(6) -0.0065(5) -0.0175(7)
P1 0.0251(12) 0.0229(16) 0.0266(11) -0.0004(11) 0.0039(9) 0.0013(11)
Si1 0.0301(14) 0.0326(18) 0.0275(12) -0.0052(12) 0.0059(10) 0.0033(13)
O1 0.039(4) 0.023(4) 0.034(3) 0.004(3) 0.008(3) 0.001(3)
N1 0.022(4) 0.035(5) 0.020(3) -0.005(3) 0.006(3) -0.001(3)
C1 0.028(5) 0.062(7) 0.020(4) 0.000(5) 0.006(3) -0.001(5)
C2 0.042(6) 0.060(7) 0.027(5) 0.001(5) -0.002(4) 0.013(5)
C3 0.058(7) 0.034(7) 0.033(5) 0.003(5) 0.009(5) 0.005(5)
C4 0.046(6) 0.031(6) 0.027(5) 0.000(4) 0.004(4) 0.001(5)
C5 0.027(5) 0.035(6) 0.023(4) -0.006(4) 0.007(3) 0.007(4)
C6 0.032(5) 0.041(6) 0.035(5) -0.002(5) 0.008(4) 0.001(4)
C7 0.034(5) 0.019(6) 0.024(4) -0.002(4) 0.010(3) 0.001(4)
C8 0.028(5) 0.025(6) 0.032(4) 0.000(4) 0.003(3) 0.003(4)
C9 0.027(5) 0.039(7) 0.029(5) -0.013(4) 0.008(4) 0.003(4)
C10 0.036(7) 0.077(11) 0.037(6) -0.024(6) 0.008(5) -0.005(6)
C11 0.034(5) 0.028(6) 0.026(4) 0.003(4) 0.004(3) 0.003(4)
C12 0.035(5) 0.035(7) 0.033(5) 0.008(4) 0.006(4) 0.000(5)
C13 0.032(5) 0.046(8) 0.031(5) 0.003(5) -0.002(4) -0.001(5)
C14 0.038(6) 0.065(9) 0.033(5) -0.008(6) 0.003(4) 0.006(6)
C15 0.039(6) 0.082(11) 0.035(5) -0.010(6) 0.008(5) -0.008(6)
C16 0.042(6) 0.069(9) 0.028(5) 0.000(5) 0.010(4) -0.009(6)
C17 0.027(4) 0.028(5) 0.028(4) 0.001(4) 0.009(3) -0.003(4)
C18 0.034(5) 0.032(6) 0.046(6) 0.007(5) 0.005(4) -0.001(4)
C19 0.043(7) 0.046(7) 0.062(7) 0.005(6) 0.002(5) 0.013(5)
C20 0.034(6) 0.067(8) 0.049(7) 0.011(6) -0.001(5) 0.007(5)
C21 0.024(5) 0.064(7) 0.051(6) 0.005(6) 0.004(4) -0.008(5)
C22 0.028(5) 0.032(6) 0.035(5) -0.005(4) 0.002(4) -0.008(4)
C23 0.049(7) 0.093(12) 0.039(5) -0.020(6) 0.012(4) 0.002(6)
C24 0.075(8) 0.043(7) 0.051(6) -0.006(6) 0.015(6) 0.022(6)
C25 0.060(8) 0.070(9) 0.040(6) -0.008(6) 0.023(5) -0.003(6)
Br2 0.0530(10) 0.0352(9) 0.0374(7) -0.0029(6) -0.0211(6) 0.0135(7)
P2 0.0218(12) 0.0220(15) 0.0247(11) -0.0008(10) 0.0039(9) -0.0006(10)
Si2 0.0256(15) 0.059(2) 0.0265(12) 0.0028(14) 0.0056(10) -0.0004(14)
O2 0.030(4) 0.024(4) 0.031(3) -0.004(3) 0.002(3) -0.001(3)
N2 0.018(4) 0.024(5) 0.022(3) 0.005(3) 0.003(3) 0.000(3)
C26 0.035(5) 0.032(5) 0.025(4) -0.003(4) -0.004(3) 0.005(5)
C27 0.037(5) 0.033(6) 0.029(4) -0.004(4) 0.003(3) 0.000(4)
C28 0.015(4) 0.033(5) 0.022(4) 0.001(4) 0.005(3) 0.001(4)
C29 0.039(6) 0.033(6) 0.037(5) 0.002(5) -0.006(4) 0.003(5)
C30 0.047(6) 0.019(6) 0.036(5) 0.001(4) -0.003(4) -0.006(5)
C31 0.027(5) 0.037(6) 0.031(5) -0.008(4) 0.001(4) -0.007(4)
C32 0.026(5) 0.027(6) 0.029(4) -0.001(4) 0.005(3) 0.003(4)
C33 0.015(4) 0.029(6) 0.032(4) -0.001(4) 0.003(3) -0.002(4)
C34 0.019(5) 0.043(7) 0.032(5) 0.001(4) 0.006(4) 0.003(4)
C35 0.024(6) 0.056(9) 0.057(7) 0.025(6) 0.012(5) 0.006(5)
C36 0.031(5) 0.022(6) 0.025(4) -0.005(4) 0.005(3) -0.002(4)
C37 0.029(5) 0.039(7) 0.027(4) -0.002(4) 0.005(4) -0.001(5)
C38 0.046(6) 0.038(7) 0.026(5) 0.001(5) 0.000(4) -0.008(5)
C39 0.054(6) 0.037(7) 0.027(5) 0.003(5) 0.003(4) -0.016(5)
C40 0.050(6) 0.060(9) 0.033(5) -0.010(5) 0.016(4) -0.010(6)
C41 0.033(5) 0.058(8) 0.032(4) -0.004(5) 0.005(4) -0.002(5)
C42 0.022(4) 0.029(5) 0.023(4) 0.002(4) 0.002(3) -0.002(4)
C43 0.027(5) 0.027(6) 0.045(6) 0.000(5) -0.001(4) 0.001(4)
C44 0.039(6) 0.028(6) 0.054(6) -0.004(5) -0.001(5) -0.011(5)
C45 0.025(6) 0.061(8) 0.049(6) -0.001(6) -0.004(4) -0.003(5)
C46 0.026(5) 0.058(7) 0.046(6) 0.007(6) -0.006(4) 0.005(5)
C47 0.032(5) 0.029(6) 0.032(5) 0.000(4) 0.001(4) 0.006(4)
C48 0.043(7) 0.155(15) 0.042(6) -0.032(8) 0.002(5) 0.008(8)
C49 0.056(8) 0.078(8) 0.080(9) 0.044(7) 0.029(7) 0.005(7)
C50 0.033(5) 0.077(10) 0.044(6) 0.002(6) 0.005(4) -0.004(6)
Br3 0.0492(7) 0.0424(8) 0.0446(6) -0.0090(6) -0.0146(5) 0.0132(6)
P3 0.0319(13) 0.0221(15) 0.0236(11) 0.0000(10) 0.0028(9) -0.0014(12)
Si3 0.0346(15) 0.045(2) 0.0281(12) 0.0050(13) 0.0048(11) 0.0087(14)
O3 0.043(4) 0.023(4) 0.032(3) 0.000(3) 0.005(3) -0.001(3)
N3 0.037(4) 0.025(5) 0.018(3) 0.000(3) 0.001(3) -0.002(4)
C51 0.030(5) 0.037(6) 0.026(4) -0.007(4) 0.006(3) 0.003(4)
C52 0.038(6) 0.031(6) 0.031(5) -0.005(4) 0.001(4) -0.001(4)
C53 0.042(6) 0.026(6) 0.035(5) -0.010(5) -0.004(4) 0.001(5)
C54 0.035(6) 0.030(6) 0.035(5) -0.005(5) -0.004(4) -0.002(5)
C55 0.024(5) 0.031(5) 0.014(4) -0.002(4) 0.003(3) 0.001(4)
C56 0.033(5) 0.033(6) 0.030(4) -0.008(4) 0.007(3) 0.002(4)
C57 0.032(5) 0.020(5) 0.023(4) 0.001(4) 0.004(3) -0.004(4)
C58 0.031(5) 0.018(5) 0.031(4) 0.003(4) -0.001(3) -0.001(4)
C59 0.032(6) 0.042(8) 0.045(6) 0.014(5) 0.001(4) -0.002(5)
C60 0.025(6) 0.100(12) 0.082(9) 0.069(9) 0.022(6) 0.019(7)
C61 0.039(5) 0.018(6) 0.028(4) -0.002(4) 0.004(3) -0.009(4)
C62 0.054(6) 0.031(7) 0.026(4) -0.002(4) 0.005(4) 0.000(5)
C63 0.068(7) 0.018(6) 0.025(5) 0.006(4) -0.002(4) -0.004(5)
C64 0.062(7) 0.029(7) 0.037(5) 0.005(5) 0.004(4) -0.011(5)
C65 0.065(7) 0.043(8) 0.029(5) -0.002(5) 0.017(5) -0.008(6)
C66 0.042(6) 0.041(7) 0.034(4) -0.002(5) 0.004(4) -0.009(5)
C67 0.045(5) 0.022(5) 0.018(4) -0.005(4) 0.006(3) 0.000(4)
C68 0.038(5) 0.019(5) 0.044(6) 0.001(5) 0.008(4) 0.000(4)
C69 0.042(6) 0.040(7) 0.044(6) -0.005(5) 0.005(5) -0.013(5)
C70 0.028(6) 0.061(7) 0.044(6) -0.016(6) 0.008(4) -0.006(5)
C71 0.036(6) 0.058(7) 0.041(6) 0.003(6) -0.002(4) 0.008(5)
C72 0.035(5) 0.027(6) 0.040(5) 0.000(5) 0.003(4) 0.002(4)
C73 0.048(6) 0.073(9) 0.064(7) 0.039(7) 0.013(5) -0.002(7)
C74 0.080(10) 0.103(12) 0.068(9) -0.026(8) 0.019(7) 0.021(9)
C75 0.039(6) 0.097(12) 0.057(7) 0.029(7) 0.010(5) -0.011(6)
Br4 0.0492(7) 0.0524(10) 0.0500(6) 0.0002(7) -0.0121(5) -0.0165(7)
P4 0.0271(13) 0.0159(14) 0.0309(12) 0.0002(11) 0.0075(9) -0.0005(11)
Si4 0.0304(15) 0.0387(19) 0.0390(14) -0.0138(14) 0.0117(11) -0.0071(13)
O4 0.034(4) 0.013(4) 0.030(3) -0.001(3) 0.009(3) -0.003(3)
N4 0.026(4) 0.020(4) 0.026(3) -0.003(3) 0.006(3) -0.007(3)
C76 0.026(5) 0.044(6) 0.034(5) 0.005(5) 0.001(4) -0.004(4)
C77 0.030(6) 0.036(6) 0.044(6) 0.002(5) -0.001(4) 0.004(4)
C78 0.048(7) 0.017(6) 0.057(7) 0.001(5) -0.007(5) -0.003(5)
C79 0.040(6) 0.029(6) 0.049(6) -0.006(5) 0.000(4) -0.001(5)
C80 0.019(4) 0.033(6) 0.026(4) 0.002(4) 0.007(3) -0.002(4)
C81 0.036(5) 0.021(5) 0.028(4) -0.003(4) 0.004(3) -0.005(4)
C82 0.034(5) 0.023(6) 0.023(4) -0.002(4) 0.006(3) -0.002(4)
C83 0.028(4) 0.013(5) 0.033(4) 0.002(4) 0.001(3) 0.002(4)
C84 0.036(6) 0.030(6) 0.028(5) -0.005(4) 0.008(4) -0.007(4)
C85 0.024(6) 0.083(11) 0.044(6) -0.021(6) 0.007(4) -0.013(6)
C86 0.036(5) 0.016(6) 0.031(4) -0.005(4) 0.004(3) 0.003(4)
C87 0.037(6) 0.039(7) 0.035(5) 0.008(5) 0.003(4) -0.011(5)
C88 0.059(7) 0.039(8) 0.032(5) 0.003(5) 0.003(5) -0.010(6)
C89 0.055(7) 0.031(7) 0.034(5) 0.000(5) 0.008(4) 0.011(5)
C90 0.049(6) 0.046(8) 0.035(5) -0.004(5) 0.015(5) 0.015(5)
C91 0.032(5) 0.045(7) 0.039(5) -0.005(5) 0.007(4) 0.006(5)
C92 0.029(4) 0.024(5) 0.029(4) -0.003(4) 0.010(3) 0.000(4)
C93 0.029(5) 0.025(6) 0.060(7) 0.004(5) -0.004(5) -0.007(4)
C94 0.045(7) 0.027(6) 0.077(8) 0.009(6) 0.004(6) 0.014(5)
C95 0.024(5) 0.061(8) 0.048(6) 0.007(6) 0.002(4) 0.007(5)
C96 0.024(5) 0.064(8) 0.051(6) -0.010(6) 0.004(4) -0.009(5)
C97 0.033(5) 0.038(7) 0.042(5) -0.002(5) 0.000(4) -0.009(4)
C98 0.053(8) 0.071(9) 0.118(11) -0.061(8) 0.034(8) -0.018(7)
C99 0.047(7) 0.107(11) 0.037(6) 0.014(7) 0.009(5) -0.008(7)
C100 0.041(5) 0.048(8) 0.062(7) -0.005(6) 0.015(5) -0.005(5)

loop_
_atom_type_symbol
_atom_type_description
_atom_type_scat_dispersion_real
_atom_type_scat_dispersion_imag
_atom_type_scat_source
C C 0.0181 0.0091 'International Tables Vol C Tables 4.2.6.8 and 6.1.1.4'
H H 0.0000 0.0000 'International Tables Vol C Tables 4.2.6.8 and 6.1.1.4'
N N 0.0311 0.0180 'International Tables Vol C Tables 4.2.6.8 and 6.1.1.4'
O O 0.0492 0.0322 'International Tables Vol C Tables 4.2.6.8 and 6.1.1.4'
P P 0.2955 0.4335 'International Tables Vol C Tables 4.2.6.8 and 6.1.1.4'
Br Br -0.6763 1.2805 'International Tables Vol C Tables 4.2.6.8 and 6.1.1.4'
Si Si 0.2541 0.3302 'International Tables Vol C Tables 4.2.6.8 and 6.1.1.4'

loop_
_geom_angle_atom_site_label_1
_geom_angle_atom_site_label_2
_geom_angle_atom_site_label_3
_geom_angle
O1 P1 N1 112.3(4)
O1 P1 C11 114.9(4)
N1 P1 C11 102.5(4)
O1 P1 C17 110.0(4)
N1 P1 C17 110.4(4)
C11 P1 C17 106.3(4)
C23 Si1 C24 109.9(6)
C23 Si1 C25 109.3(6)
C24 Si1 C25 109.2(6)
C23 Si1 C8 113.2(5)
C24 Si1 C8 104.8(5)
C25 Si1 C8 110.3(5)
C7 N1 P1 120.6(6)
C7 N1 H1N 119.7
P1 N1 H1N 119.7
C2 C1 C6 119.2(10)
C2 C1 Br1 121.9(8)
C6 C1 Br1 119.0(9)
C3 C2 C1 119.8(10)
C3 C2 H2 120.1
C1 C2 H2 120.1
C2 C3 C4 122.4(11)
C2 C3 H3 118.8
C4 C3 H3 118.8
C3 C4 C5 118.9(10)
C3 C4 H4 120.6
C5 C4 H4 120.6
C4 C5 C6 118.8(9)
C4 C5 C7 122.0(9)
C6 C5 C7 119.1(10)
C1 C6 C5 120.8(11)
C1 C6 H6 119.6
C5 C6 H6 119.6
N1 C7 C5 110.6(7)
N1 C7 C8 110.8(7)
C5 C7 C8 114.1(7)
N1 C7 H7 107.0
C5 C7 H7 107.0
C8 C7 H7 107.0
C9 C8 C7 121.8(8)
C9 C8 Si1 115.8(7)
C7 C8 Si1 122.1(7)
C8 C9 C10 174.9(10)
C9 C10 H10A 116(8)
C9 C10 H10B 103(9)
H10A C10 H10B 89(10)
C16 C11 C12 119.1(9)
C16 C11 P1 120.4(8)
C12 C11 P1 120.4(7)
C13 C12 C11 120.0(9)
C13 C12 H12 120.0
C11 C12 H12 120.0
C12 C13 C14 120.7(10)
C12 C13 H13 119.7
C14 C13 H13 119.7
C15 C14 C13 119.3(10)
C15 C14 H14 120.4
C13 C14 H14 120.4
C14 C15 C16 119.6(10)
C14 C15 H15 120.2
C16 C15 H15 120.2
C11 C16 C15 121.3(10)
C11 C16 H16 119.3
C15 C16 H16 119.3
C18 C17 C22 119.4(9)
C18 C17 P1 121.4(8)
C22 C17 P1 119.1(8)
C17 C18 C19 119.6(11)
C17 C18 H18 120.2
C19 C18 H18 120.2
C18 C19 C20 120.5(12)
C18 C19 H19 119.8
C20 C19 H19 119.8
C21 C20 C19 119.8(11)
C21 C20 H20 120.1
C19 C20 H20 120.1
C22 C21 C20 119.7(11)
C22 C21 H21 120.2
C20 C21 H21 120.2
C21 C22 C17 121.1(11)
C21 C22 H22 119.5
C17 C22 H22 119.5
Si1 C23 H23A 109.5
Si1 C23 H23B 109.5
H23A C23 H23B 109.5
Si1 C23 H23C 109.5
H23A C23 H23C 109.5
H23B C23 H23C 109.5
Si1 C24 H24A 109.5
Si1 C24 H24B 109.5
H24A C24 H24B 109.5
Si1 C24 H24C 109.5
H24A C24 H24C 109.5
H24B C24 H24C 109.5
Si1 C25 H25A 109.5
Si1 C25 H25B 109.5
H25A C25 H25B 109.5
Si1 C25 H25C 109.5
H25A C25 H25C 109.5
H25B C25 H25C 109.5
Br2X Br2 C26 73.7(8)
Br2 Br2X C26 72.9(7)
O2 P2 N2 112.0(4)
O2 P2 C42 110.4(4)
N2 P2 C42 109.5(4)
O2 P2 C36 115.1(4)
N2 P2 C36 103.2(4)
C42 P2 C36 106.2(4)
C49 Si2 C48 108.7(7)
C49 Si2 C50 109.7(6)
C48 Si2 C50 109.4(6)
C49 Si2 C33 108.2(5)
C48 Si2 C33 111.8(6)
C50 Si2 C33 109.1(4)
C32 N2 P2 120.3(6)
C32 N2 H2N 119.9
P2 N2 H2N 119.9
C31 C26 C27 121.7(10)
C31 C26 Br2 119.1(7)
C27 C26 Br2 119.2(8)
C31 C26 Br2X 104.2(9)
C27 C26 Br2X 124.7(9)
Br2 C26 Br2X 33.4(6)
C28 C27 C26 118.5(10)
C28 C27 H27 120.7
C26 C27 H27 120.7
C27 C28 C29 120.2(9)
C27 C28 C32 119.2(9)
C29 C28 C32 120.6(9)
C30 C29 C28 120.2(10)
C30 C29 H29 119.9
C28 C29 H29 119.9
C29 C30 C31 121.0(10)
C29 C30 H30 119.5
C31 C30 H30 119.5
C26 C31 C30 118.3(9)
C26 C31 H31 120.8
C30 C31 H31 120.8
N2 C32 C33 111.0(7)
N2 C32 C28 110.2(7)
C33 C32 C28 111.7(7)
N2 C32 H32 107.9
C33 C32 H32 107.9
C28 C32 H32 107.9
C34 C33 C32 121.7(8)
C34 C33 Si2 118.1(7)
C32 C33 Si2 120.2(7)
C33 C34 C35 177.9(10)
C34 C35 H35A 120.0
C34 C35 H35B 120.0
H35A C35 H35B 120.0
C41 C36 C37 119.5(8)
C41 C36 P2 119.6(7)
C37 C36 P2 120.7(6)
C38 C37 C36 119.6(9)
C38 C37 H37 120.2
C36 C37 H37 120.2
C39 C38 C37 119.9(10)
C39 C38 H38 120.1
C37 C38 H38 120.1
C40 C39 C38 120.1(9)
C40 C39 H39 120.0
C38 C39 H39 120.0
C39 C40 C41 120.4(9)
C39 C40 H40 119.8
C41 C40 H40 119.8
C36 C41 C40 120.5(10)
C36 C41 H41 119.8
C40 C41 H41 119.8
C43 C42 C47 118.7(9)
C43 C42 P2 121.0(7)
C47 C42 P2 120.1(8)
C44 C43 C42 120.8(10)
C44 C43 H43 119.6
C42 C43 H43 119.6
C43 C44 C45 119.9(11)
C43 C44 H44 120.0
C45 C44 H44 120.0
C44 C45 C46 120.3(10)
C44 C45 H45 119.9
C46 C45 H45 119.9
C47 C46 C45 119.6(10)
C47 C46 H46 120.2
C45 C46 H46 120.2
C46 C47 C42 120.6(10)
C46 C47 H47 119.7
C42 C47 H47 119.7
Si2 C48 H48A 109.5
Si2 C48 H48B 109.5
H48A C48 H48B 109.5
Si2 C48 H48C 109.5
H48A C48 H48C 109.5
H48B C48 H48C 109.5
Si2 C49 H49A 109.5
Si2 C49 H49B 109.5
H49A C49 H49B 109.5
Si2 C49 H49C 109.5
H49A C49 H49C 109.5
H49B C49 H49C 109.5
Si2 C50 H50A 109.5
Si2 C50 H50B 109.5
H50A C50 H50B 109.5
Si2 C50 H50C 109.5
H50A C50 H50C 109.5
H50B C50 H50C 109.5
O3 P3 N3 112.3(4)
O3 P3 C67 110.5(5)
N3 P3 C67 110.3(4)
O3 P3 C61 113.5(4)
N3 P3 C61 104.0(4)
C67 P3 C61 105.8(4)
C75 Si3 C73 110.5(6)
C75 Si3 C74 109.3(6)
C73 Si3 C74 109.3(7)
C75 Si3 C58 107.8(4)
C73 Si3 C58 109.7(5)
C74 Si3 C58 110.2(6)
C57 N3 P3 120.6(6)
C57 N3 H3N 119.7
P3 N3 H3N 119.7
C52 C51 C56 120.7(10)
C52 C51 Br3 119.9(7)
C56 C51 Br3 119.4(8)
C51 C52 C53 119.7(9)
C51 C52 H52 120.2
C53 C52 H52 120.2
C54 C53 C52 120.5(10)
C54 C53 H53 119.8
C52 C53 H53 119.8
C53 C54 C55 120.5(10)
C53 C54 H54 119.7
C55 C54 H54 119.7
C56 C55 C54 119.1(8)
C56 C55 C57 119.7(9)
C54 C55 C57 121.0(8)
C55 C56 C51 119.4(10)
C55 C56 H56 120.3
C51 C56 H56 120.3
N3 C57 C55 111.0(7)
N3 C57 C58 111.7(7)
C55 C57 C58 113.3(7)
N3 C57 H57 106.8
C55 C57 H57 106.8
C58 C57 H57 106.8
C59 C58 C57 122.8(8)
C59 C58 Si3 114.3(7)
C57 C58 Si3 122.9(6)
C58 C59 C60 174.8(11)
C59 C60 H60A 120.0
C59 C60 H60B 120.0
H60A C60 H60B 120.0
C66 C61 C62 119.9(8)
C66 C61 P3 118.3(8)
C62 C61 P3 121.8(7)
C63 C62 C61 119.6(10)
C63 C62 H62 120.2
C61 C62 H62 120.2
C64 C63 C62 120.2(11)
C64 C63 H63 119.9
C62 C63 H63 119.9
C63 C64 C65 120.4(10)
C63 C64 H64 119.8
C65 C64 H64 119.8
C66 C65 C64 119.4(10)
C66 C65 H65 120.3
C64 C65 H65 120.3
C61 C66 C65 120.4(10)
C61 C66 H66 119.8
C65 C66 H66 119.8
C72 C67 C68 118.5(9)
C72 C67 P3 119.6(8)
C68 C67 P3 121.8(8)
C69 C68 C67 120.6(10)
C69 C68 H68 119.7
C67 C68 H68 119.7
C70 C69 C68 120.2(11)
C70 C69 H69 119.9
C68 C69 H69 119.9
C69 C70 C71 120.4(11)
C69 C70 H70 119.8
C71 C70 H70 119.8
C72 C71 C70 119.5(10)
C72 C71 H71 120.2
C70 C71 H71 120.2
C71 C72 C67 120.7(10)
C71 C72 H72 119.7
C67 C72 H72 119.7
Si3 C73 H73A 109.5
Si3 C73 H73B 109.5
H73A C73 H73B 109.5
Si3 C73 H73C 109.5
H73A C73 H73C 109.5
H73B C73 H73C 109.5
Si3 C74 H74A 109.5
Si3 C74 H74B 109.5
H74A C74 H74B 109.5
Si3 C74 H74C 109.5
H74A C74 H74C 109.5
H74B C74 H74C 109.5
Si3 C75 H75A 109.5
Si3 C75 H75B 109.5
H75A C75 H75B 109.5
Si3 C75 H75C 109.5
H75A C75 H75C 109.5
H75B C75 H75C 109.5
O4 P4 N4 112.6(4)
O4 P4 C92 110.1(4)
N4 P4 C92 109.9(4)
O4 P4 C86 114.6(4)
N4 P4 C86 103.0(4)
C92 P4 C86 106.2(4)
C100 Si4 C98 111.4(6)
C100 Si4 C99 109.2(5)
C98 Si4 C99 107.5(7)
C100 Si4 C83 109.3(5)
C98 Si4 C83 108.5(5)
C99 Si4 C83 110.9(5)
C82 N4 P4 119.6(6)
C82 N4 H4N 120.2
P4 N4 H4N 120.2
C77 C76 C81 121.9(10)
C77 C76 Br4 119.4(7)
C81 C76 Br4 118.6(8)
C76 C77 C78 118.0(10)
C76 C77 H77 121.0
C78 C77 H77 121.0
C79 C78 C77 121.5(11)
C79 C78 H78 119.2
C77 C78 H78 119.2
C78 C79 C80 120.7(10)
C78 C79 H79 119.7
C80 C79 H79 119.7
C81 C80 C79 119.5(9)
C81 C80 C82 120.0(9)
C79 C80 C82 120.4(9)
C80 C81 C76 118.4(10)
C80 C81 H81 120.8
C76 C81 H81 120.8
N4 C82 C83 112.3(7)
N4 C82 C80 110.5(7)
C83 C82 C80 113.4(7)
N4 C82 H82 106.8
C83 C82 H82 106.8
C80 C82 H82 106.8
C84 C83 C82 121.3(8)
C84 C83 Si4 118.1(7)
C82 C83 Si4 120.5(6)
C83 C84 C85 177.0(11)
C84 C85 H85A 120.0
C84 C85 H85B 120.0
H85A C85 H85B 120.0
C91 C86 C87 118.9(9)
C91 C86 P4 117.7(7)
C87 C86 P4 123.3(7)
C88 C87 C86 119.7(9)
C88 C87 H87 120.1
C86 C87 H87 120.1
C87 C88 C89 122.4(11)
C87 C88 H88 118.8
C89 C88 H88 118.8
C90 C89 C88 116.7(10)
C90 C89 H89 121.7
C88 C89 H89 121.7
C89 C90 C91 122.4(10)
C89 C90 H90 118.8
C91 C90 H90 118.8
C86 C91 C90 119.9(10)
C86 C91 H91 120.1
C90 C91 H91 120.1
C93 C92 C97 118.9(9)
C93 C92 P4 121.1(8)
C97 C92 P4 119.8(8)
C94 C93 C92 120.6(10)
C94 C93 H93 119.7
C92 C93 H93 119.7
C93 C94 C95 120.6(11)
C93 C94 H94 119.7
C95 C94 H94 119.7
C96 C95 C94 118.9(10)
C96 C95 H95 120.6
C94 C95 H95 120.6
C97 C96 C95 120.9(10)
C97 C96 H96 119.5
C95 C96 H96 119.5
C96 C97 C92 120.0(11)
C96 C97 H97 120.0
C92 C97 H97 120.0
Si4 C98 H98A 109.5
Si4 C98 H98B 109.5
H98A C98 H98B 109.5
Si4 C98 H98C 109.5
H98A C98 H98C 109.5
H98B C98 H98C 109.5
Si4 C99 H99A 109.5
Si4 C99 H99B 109.5
H99A C99 H99B 109.5
Si4 C99 H99C 109.5
H99A C99 H99C 109.5
H99B C99 H99C 109.5
Si4 C100 H10C 109.5
Si4 C100 H10D 109.5
H10C C100 H10D 109.5
Si4 C100 H10E 109.5
H10C C100 H10E 109.5
H10D C100 H10E 109.5

loop_
_geom_bond_atom_site_label_1
_geom_bond_atom_site_label_2
_geom_bond_distance
Br1 C1 1.871(11)
P1 O1 1.482(7)
P1 N1 1.653(7)
P1 C11 1.800(9)
P1 C17 1.803(10)
Si1 C23 1.836(11)
Si1 C24 1.851(12)
Si1 C25 1.864(12)
Si1 C8 1.882(9)
N1 C7 1.470(10)
N1 H1N 0.8800
C1 C2 1.383(16)
C1 C6 1.393(13)
C2 C3 1.360(16)
C2 H2 0.9500
C3 C4 1.379(14)
C3 H3 0.9500
C4 C5 1.396(15)
C4 H4 0.9500
C5 C6 1.401(14)
C5 C7 1.494(12)
C6 H6 0.9500
C7 C8 1.534(12)
C7 H7 1.0000
C8 C9 1.296(13)
C9 C10 1.330(15)
C10 H10A 0.93(11)
C10 H10B 0.83(12)
C11 C16 1.354(13)
C11 C12 1.408(13)
C12 C13 1.375(13)
C12 H12 0.9500
C13 C14 1.392(14)
C13 H13 0.9500
C14 C15 1.380(15)
C14 H14 0.9500
C15 C16 1.402(14)
C15 H15 0.9500
C16 H16 0.9500
C17 C18 1.391(14)
C17 C22 1.392(13)
C18 C19 1.391(15)
C18 H18 0.9500
C19 C20 1.392(17)
C19 H19 0.9500
C20 C21 1.386(18)
C20 H20 0.9500
C21 C22 1.379(14)
C21 H21 0.9500
C22 H22 0.9500
C23 H23A 0.9800
C23 H23B 0.9800
C23 H23C 0.9800
C24 H24A 0.9800
C24 H24B 0.9800
C24 H24C 0.9800
C25 H25A 0.9800
C25 H25B 0.9800
C25 H25C 0.9800
Br2 Br2X 1.095(17)
Br2 C26 1.903(10)
Br2X C26 1.911(15)
P2 O2 1.486(7)
P2 N2 1.649(7)
P2 C42 1.799(9)
P2 C36 1.801(9)
Si2 C49 1.829(14)
Si2 C48 1.853(12)
Si2 C50 1.853(10)
Si2 C33 1.883(9)
N2 C32 1.464(10)
N2 H2N 0.8800
C26 C31 1.383(14)
C26 C27 1.400(12)
C27 C28 1.376(13)
C27 H27 0.9500
C28 C29 1.392(14)
C28 C32 1.536(12)
C29 C30 1.372(14)
C29 H29 0.9500
C30 C31 1.383(14)
C30 H30 0.9500
C31 H31 0.9500
C32 C33 1.529(12)
C32 H32 1.0000
C33 C34 1.304(13)
C34 C35 1.312(14)
C35 H35A 0.9500
C35 H35B 0.9500
C36 C41 1.367(12)
C36 C37 1.399(13)
C37 C38 1.391(12)
C37 H37 0.9500
C38 C39 1.384(14)
C38 H38 0.9500
C39 C40 1.364(15)
C39 H39 0.9500
C40 C41 1.387(13)
C40 H40 0.9500
C41 H41 0.9500
C42 C43 1.393(14)
C42 C47 1.415(12)
C43 C44 1.375(14)
C43 H43 0.9500
C44 C45 1.394(15)
C44 H44 0.9500
C45 C46 1.394(17)
C45 H45 0.9500
C46 C47 1.374(14)
C46 H46 0.9500
C47 H47 0.9500
C48 H48A 0.9800
C48 H48B 0.9800
C48 H48C 0.9800
C49 H49A 0.9800
C49 H49B 0.9800
C49 H49C 0.9800
C50 H50A 0.9800
C50 H50B 0.9800
C50 H50C 0.9800
Br3 C51 1.869(10)
P3 O3 1.483(7)
P3 N3 1.638(8)
P3 C67 1.797(10)
P3 C61 1.818(9)
Si3 C75 1.820(11)
Si3 C73 1.837(12)
Si3 C74 1.840(14)
Si3 C58 1.890(9)
N3 C57 1.467(10)
N3 H3N 0.8800
C51 C52 1.365(14)
C51 C56 1.409(13)
C52 C53 1.390(14)
C52 H52 0.9500
C53 C54 1.377(13)
C53 H53 0.9500
C54 C55 1.396(14)
C54 H54 0.9500
C55 C56 1.391(13)
C55 C57 1.504(12)
C56 H56 0.9500
C57 C58 1.508(12)
C57 H57 1.0000
C58 C59 1.308(13)
C59 C60 1.324(14)
C60 H60A 0.9500
C60 H60B 0.9500
C61 C66 1.378(13)
C61 C62 1.409(14)
C62 C63 1.379(13)
C62 H62 0.9500
C63 C64 1.378(15)
C63 H63 0.9500
C64 C65 1.399(15)
C64 H64 0.9500
C65 C66 1.383(13)
C65 H65 0.9500
C66 H66 0.9500
C67 C72 1.395(13)
C67 C68 1.402(14)
C68 C69 1.378(14)
C68 H68 0.9500
C69 C70 1.375(16)
C69 H69 0.9500
C70 C71 1.389(16)
C70 H70 0.9500
C71 C72 1.387(14)
C71 H71 0.9500
C72 H72 0.9500
C73 H73A 0.9800
C73 H73B 0.9800
C73 H73C 0.9800
C74 H74A 0.9800
C74 H74B 0.9800
C74 H74C 0.9800
C75 H75A 0.9800
C75 H75B 0.9800
C75 H75C 0.9800
Br4 C76 1.879(10)
P4 O4 1.484(7)
P4 N4 1.642(7)
P4 C92 1.801(10)
P4 C86 1.808(9)
Si4 C100 1.826(10)
Si4 C98 1.833(13)
Si4 C99 1.851(13)
Si4 C83 1.886(9)
N4 C82 1.468(10)
N4 H4N 0.8800
C76 C77 1.377(15)
C76 C81 1.405(13)
C77 C78 1.391(15)
C77 H77 0.9500
C78 C79 1.351(15)
C78 H78 0.9500
C79 C80 1.401(14)
C79 H79 0.9500
C80 C81 1.386(12)
C80 C82 1.528(12)
C81 H81 0.9500
C82 C83 1.524(12)
C82 H82 1.0000
C83 C84 1.302(12)
C84 C85 1.312(13)
C85 H85A 0.9500
C85 H85B 0.9500
C86 C91 1.383(13)
C86 C87 1.389(13)
C87 C88 1.370(14)
C87 H87 0.9500
C88 C89 1.396(15)
C88 H88 0.9500
C89 C90 1.369(15)
C89 H89 0.9500
C90 C91 1.383(13)
C90 H90 0.9500
C91 H91 0.9500
C92 C93 1.389(14)
C92 C97 1.408(13)
C93 C94 1.378(14)
C93 H93 0.9500
C94 C95 1.396(16)
C94 H94 0.9500
C95 C96 1.389(16)
C95 H95 0.9500
C96 C97 1.378(14)
C96 H96 0.9500
C97 H97 0.9500
C98 H98A 0.9800
C98 H98B 0.9800
C98 H98C 0.9800
C99 H99A 0.9800
C99 H99B 0.9800
C99 H99C 0.9800
C100 H10C 0.9800
C100 H10D 0.9800
C100 H10E 0.9800

loop_
_geom_hbond_atom_site_label_D
_geom_hbond_atom_site_label_H
_geom_hbond_atom_site_label_A
_geom_hbond_distance_DH
_geom_hbond_distance_HA
_geom_hbond_distance_DA
_geom_hbond_angle_DHA
_geom_hbond_site_symmetry_A
N1 H1N O1 0.88 2.39 3.009(11) 127.4 2_546
N2 H2N O2 0.88 2.40 3.050(10) 130.5 2_747
N3 H3N O4 0.88 2.36 2.997(11) 129.4 1_545
N4 H4N O3 0.88 2.34 2.980(10) 129.6 .

loop_
_geom_torsion_atom_site_label_1
_geom_torsion_atom_site_label_2
_geom_torsion_atom_site_label_3
_geom_torsion_atom_site_label_4
_geom_torsion
O1 P1 N1 C7 -43.8(8)
C11 P1 N1 C7 -167.6(7)
C17 P1 N1 C7 79.4(8)
C6 C1 C2 C3 1.2(14)
Br1 C1 C2 C3 179.3(7)
C1 C2 C3 C4 -0.7(16)
C2 C3 C4 C5 1.6(15)
C3 C4 C5 C6 -3.1(13)
C3 C4 C5 C7 173.9(8)
C2 C1 C6 C5 -2.8(13)
Br1 C1 C6 C5 179.1(6)
C4 C5 C6 C1 3.7(13)
C7 C5 C6 C1 -173.4(8)
P1 N1 C7 C5 -79.6(9)
P1 N1 C7 C8 152.8(7)
C4 C5 C7 N1 -76.1(10)
C6 C5 C7 N1 100.9(9)
C4 C5 C7 C8 49.5(11)
C6 C5 C7 C8 -133.4(9)
N1 C7 C8 C9 4.8(13)
C5 C7 C8 C9 -120.8(11)
N1 C7 C8 Si1 -169.1(6)
C5 C7 C8 Si1 65.3(11)
C23 Si1 C8 C9 164.7(9)
C24 Si1 C8 C9 -75.5(10)
C25 Si1 C8 C9 41.9(10)
C23 Si1 C8 C7 -21.0(10)
C24 Si1 C8 C7 98.7(8)
C25 Si1 C8 C7 -143.8(8)
O1 P1 C11 C16 86.5(10)
N1 P1 C11 C16 -151.4(9)
C17 P1 C11 C16 -35.5(11)
O1 P1 C11 C12 -90.4(9)
N1 P1 C11 C12 31.6(9)
C17 P1 C11 C12 147.5(8)
C16 C11 C12 C13 0.4(16)
P1 C11 C12 C13 177.4(8)
C11 C12 C13 C14 -0.4(17)
C12 C13 C14 C15 0.4(19)
C13 C14 C15 C16 0(2)
C12 C11 C16 C15 -0.4(18)
P1 C11 C16 C15 -177.4(10)
C14 C15 C16 C11 0(2)
O1 P1 C17 C18 177.2(7)
N1 P1 C17 C18 52.7(9)
C11 P1 C17 C18 -57.7(9)
O1 P1 C17 C22 1.3(8)
N1 P1 C17 C22 -123.2(7)
C11 P1 C17 C22 126.3(7)
C22 C17 C18 C19 -0.9(14)
P1 C17 C18 C19 -176.8(8)
C17 C18 C19 C20 -0.6(16)
C18 C19 C20 C21 1.6(17)
C19 C20 C21 C22 -1.1(16)
C20 C21 C22 C17 -0.4(15)
C18 C17 C22 C21 1.4(13)
P1 C17 C22 C21 177.5(7)
O2 P2 N2 C32 -39.7(8)
C42 P2 N2 C32 83.1(7)
C36 P2 N2 C32 -164.1(7)
C31 C26 C27 C28 -0.6(13)
Br2 C26 C27 C28 179.7(6)
Br2X C26 C27 C28 140.6(10)
C26 C27 C28 C29 1.8(13)
C26 C27 C28 C32 -175.8(7)
C27 C28 C29 C30 -0.8(14)
C32 C28 C29 C30 176.8(8)
C28 C29 C30 C31 -1.4(16)
C27 C26 C31 C30 -1.5(14)
Br2 C26 C31 C30 178.2(7)
Br2X C26 C31 C30 -149.4(9)
C29 C30 C31 C26 2.5(15)
P2 N2 C32 C33 163.8(6)
P2 N2 C32 C28 -71.9(9)
C27 C28 C32 N2 115.8(9)
C29 C28 C32 N2 -61.8(11)
C27 C28 C32 C33 -120.4(9)
C29 C28 C32 C33 62.1(11)
N2 C32 C33 C34 1.7(14)
C28 C32 C33 C34 -121.7(10)
N2 C32 C33 Si2 -174.6(6)
C28 C32 C33 Si2 62.0(10)
C49 Si2 C33 C34 -130.8(9)
C48 Si2 C33 C34 109.6(10)
C50 Si2 C33 C34 -11.5(10)
C49 Si2 C33 C32 45.7(9)
C48 Si2 C33 C32 -73.9(10)
C50 Si2 C33 C32 165.0(8)
O2 P2 C36 C41 74.4(10)
N2 P2 C36 C41 -163.3(9)
C42 P2 C36 C41 -48.1(10)
O2 P2 C36 C37 -100.9(9)
N2 P2 C36 C37 21.4(9)
C42 P2 C36 C37 136.6(8)
C41 C36 C37 C38 1.3(16)
P2 C36 C37 C38 176.6(8)
C36 C37 C38 C39 -1.1(17)
C37 C38 C39 C40 0.3(18)
C38 C39 C40 C41 0.2(18)
C37 C36 C41 C40 -0.8(17)
P2 C36 C41 C40 -176.1(9)
C39 C40 C41 C36 0.0(19)
O2 P2 C42 C43 -175.2(7)
N2 P2 C42 C43 61.0(8)
C36 P2 C42 C43 -49.7(9)
O2 P2 C42 C47 9.3(8)
N2 P2 C42 C47 -114.5(7)
C36 P2 C42 C47 134.8(7)
C47 C42 C43 C44 -0.4(14)
P2 C42 C43 C44 -176.0(8)
C42 C43 C44 C45 -0.7(16)
C43 C44 C45 C46 0.9(16)
C44 C45 C46 C47 -0.1(16)
C45 C46 C47 C42 -1.0(15)
C43 C42 C47 C46 1.2(13)
P2 C42 C47 C46 176.8(7)
O3 P3 N3 C57 -39.6(8)
C67 P3 N3 C57 84.2(7)
C61 P3 N3 C57 -162.8(7)
C56 C51 C52 C53 -0.7(14)
Br3 C51 C52 C53 179.6(7)
C51 C52 C53 C54 1.2(15)
C52 C53 C54 C55 0.4(15)
C53 C54 C55 C56 -2.3(14)
C53 C54 C55 C57 173.3(9)
C54 C55 C56 C51 2.8(12)
C57 C55 C56 C51 -172.9(7)
C52 C51 C56 C55 -1.2(13)
Br3 C51 C56 C55 178.5(6)
P3 N3 C57 C55 -74.3(9)
P3 N3 C57 C58 158.2(7)
C56 C55 C57 N3 100.5(10)
C54 C55 C57 N3 -75.1(10)
C56 C55 C57 C58 -132.9(9)
C54 C55 C57 C58 51.5(11)
N3 C57 C58 C59 4.0(14)
C55 C57 C58 C59 -122.2(11)
N3 C57 C58 Si3 -177.1(6)
C55 C57 C58 Si3 56.7(11)
C75 Si3 C58 C59 -45.3(10)
C73 Si3 C58 C59 -165.7(9)
C74 Si3 C58 C59 73.9(10)
C75 Si3 C58 C57 135.7(9)
C73 Si3 C58 C57 15.3(10)
C74 Si3 C58 C57 -105.1(9)
O3 P3 C61 C66 66.3(9)
N3 P3 C61 C66 -171.4(8)
C67 P3 C61 C66 -55.1(9)
O3 P3 C61 C62 -109.8(9)
N3 P3 C61 C62 12.6(9)
C67 P3 C61 C62 128.8(8)
C66 C61 C62 C63 -1.5(16)
P3 C61 C62 C63 174.5(8)
C61 C62 C63 C64 1.2(16)
C62 C63 C64 C65 -1.2(17)
C63 C64 C65 C66 1.5(17)
C62 C61 C66 C65 1.9(16)
P3 C61 C66 C65 -174.3(9)
C64 C65 C66 C61 -1.9(17)
O3 P3 C67 C72 1.0(8)
N3 P3 C67 C72 -123.8(7)
C61 P3 C67 C72 124.3(7)
O3 P3 C67 C68 178.8(7)
N3 P3 C67 C68 54.0(8)
C61 P3 C67 C68 -57.9(9)
C72 C67 C68 C69 0.0(14)
P3 C67 C68 C69 -177.8(7)
C67 C68 C69 C70 0.0(15)
C68 C69 C70 C71 0.2(16)
C69 C70 C71 C72 -0.5(16)
C70 C71 C72 C67 0.5(15)
C68 C67 C72 C71 -0.3(13)
P3 C67 C72 C71 177.6(7)
O4 P4 N4 C82 -39.5(8)
C92 P4 N4 C82 83.6(7)
C86 P4 N4 C82 -163.5(7)
C81 C76 C77 C78 -1.0(15)
Br4 C76 C77 C78 -177.9(8)
C76 C77 C78 C79 2.5(17)
C77 C78 C79 C80 -1.9(17)
C78 C79 C80 C81 -0.1(15)
C78 C79 C80 C82 175.2(9)
C79 C80 C81 C76 1.6(12)
C82 C80 C81 C76 -173.8(7)
C77 C76 C81 C80 -1.0(13)
Br4 C76 C81 C80 175.9(6)
P4 N4 C82 C83 159.2(6)
P4 N4 C82 C80 -73.1(9)
C81 C80 C82 N4 105.7(9)
C79 C80 C82 N4 -69.6(10)
C81 C80 C82 C83 -127.3(9)
C79 C80 C82 C83 57.4(11)
N4 C82 C83 C84 -3.6(13)
C80 C82 C83 C84 -129.7(10)
N4 C82 C83 Si4 179.2(6)
C80 C82 C83 Si4 53.1(11)
C100 Si4 C83 C84 -22.1(10)
C98 Si4 C83 C84 -143.8(9)
C99 Si4 C83 C84 98.4(9)
C100 Si4 C83 C82 155.2(8)
C98 Si4 C83 C82 33.5(9)
C99 Si4 C83 C82 -84.4(9)
O4 P4 C86 C91 72.9(9)
N4 P4 C86 C91 -164.5(8)
C92 P4 C86 C91 -48.9(9)
O4 P4 C86 C87 -104.8(9)
N4 P4 C86 C87 17.8(10)
C92 P4 C86 C87 133.4(9)
C91 C86 C87 C88 -0.1(16)
P4 C86 C87 C88 177.7(9)
C86 C87 C88 C89 -0.5(18)
C87 C88 C89 C90 0.7(18)
C88 C89 C90 C91 -0.3(17)
C87 C86 C91 C90 0.4(16)
P4 C86 C91 C90 -177.4(9)
C89 C90 C91 C86 -0.3(18)
O4 P4 C92 C93 -176.6(8)
N4 P4 C92 C93 58.9(9)
C86 P4 C92 C93 -51.9(9)
O4 P4 C92 C97 8.0(8)
N4 P4 C92 C97 -116.6(7)
C86 P4 C92 C97 132.6(7)
C97 C92 C93 C94 -2.7(15)
P4 C92 C93 C94 -178.2(8)
C92 C93 C94 C95 0.8(17)
C93 C94 C95 C96 1.0(17)
C94 C95 C96 C97 -0.8(16)
C95 C96 C97 C92 -1.2(15)
C93 C92 C97 C96 2.9(14)
P4 C92 C97 C96 178.5(7)
